data_2002442
loop_
_publ_author_name
'Bluhm, K'
'Mueller-Buschbaum, Hk'

_publ_section_title
;
Eine neue Verbindung vom M5 Ti B2 O10 -Typ mit geordneter
Metallverteilung: Ni5 Sn B2 O10
;
_journal_name_full
;
Monatshefte fuer Chemie und verwandte Teile anderer Wissenschaften
(109,1978-)
;
_journal_page_first 85
_journal_page_last 89
_journal_paper_doi 10.1007/BF00808749
_journal_volume 120
_journal_year 1989
_chemical_formula_structural 'Ni5 Sn B2 O10'
_chemical_formula_sum 'B2 Ni5 O10 Sn'
_chemical_name_systematic 'Pentanickel tin(IV) diboron oxide'
_space_group_IT_number 62
_symmetry_cell_setting orthorhombic
_symmetry_Int_Tables_number 62
_symmetry_space_group_name_Hall '-P 2ac 2n'
_symmetry_space_group_name_H-M 'P n m a'
_cell_angle_alpha 90
_cell_angle_beta 90
_cell_angle_gamma 90
_cell_formula_units_Z 4
_cell_length_a 9.302(1)
_cell_length_b 6.089(2)
_cell_length_c 12.280(1)
_cell_volume 695.5
_refine_ls_R_factor_all 0.058
_cod_database_code 2002442

loop_
_symmetry_equiv_pos_as_xyz
x,y,z
1/2+x,1/2-y,1/2-z
-x,1/2+y,-z
1/2-x,-y,1/2+z
-x,-y,-z
1/2-x,1/2+y,1/2+z
x,1/2-y,z
1/2+x,y,1/2-z

loop_
_atom_site_label
_atom_site_type_symbol
_atom_site_symmetry_multiplicity
_atom_site_Wyckoff_symbol
_atom_site_fract_x
_atom_site_fract_y
_atom_site_fract_z
_atom_site_occupancy
_atom_site_attached_hydrogens
_atom_site_calc_flag
Sn1 Sn4+ 4 c 0.2401(2) 0.25 0.6161(1) 1. 0 d
Ni1 Ni2+ 4 c 0.2398(3) 0.75 0.6145(3) 1. 0 d
Ni2 Ni2+ 4 c 0.5082(4) 0.25 0.4996(3) 1. 0 d
Ni3 Ni2+ 4 b 0. 0. 0.5 1. 0 d
Ni4 Ni2+ 8 d 0.9974(2) 0.0045(4) 0.2173(1) 1. 0 d
B1 B3+ 4 c 0.226(2) 0.25 0.358(2) 1. 0 d
B2 B3+ 4 c 0.217(3) 0.75 0.359(2) 1. 0 d
O1 O2- 8 d 0.396(1) 0.998(2) 0.143(1) 1. 0 d
O2 O2- 8 d 0.388(1) 0.492(2) 0.577(1) 1. 0 d
O3 O2- 4 c 0.877(2) 0.25 0.140(1) 1. 0 d
O4 O2- 4 c 0.872(2) 0.75 0.142(1) 1. 0 d
O5 O2- 4 c 0.150(2) 0.25 0.261(2) 1. 0 d
O6 O2- 4 c 0.148(2) 0.75 0.265(2) 1. 0 d
O7 O2- 4 c 0.650(1) 0.25 0.043(1) 1. 0 d
O8 O2- 4 c 0.648(2) 0.75 0.041(2) 1. 0 d

loop_
_atom_type_symbol
_atom_type_oxidation_number
Sn4+ 4.000
Ni2+ 2.000
B3+ 3.000
O2- -2.000
